data_2014832
loop_
_publ_author_name
'Camerman, Arthur '
'Mastropaolo, Donald'
'Hempel, Andrew'
'Camerman, Norman'

_publ_section_title
;
 Ethyl 5-isopropoxy-4-methyl-\b-carboline-3-carboxylate: structural
 determinants of benzodiazepine-receptor antagonism
;
_journal_issue 4
_journal_name_full 'Acta Crystallographica Section C'
_journal_page_first o265
_journal_page_last o266
_journal_paper_doi 10.1107/S0108270105005457
_journal_volume 61
_journal_year 2005
_chemical_formula_iupac 'C18 H20 N2 O3'
_chemical_formula_moiety 'C18 H20 N2 O3'
_chemical_formula_sum 'C18 H20 N2 O3'
_chemical_formula_weight 312.36
_chemical_name_systematic
;
Ethyl 5-isopropoxy-4-methyl-\b-carboline-3-carboxylate
;
_space_group_IT_number 14
_space_group_name_Hall '-P 2ybc'
_symmetry_cell_setting monoclinic
_symmetry_space_group_name_Hall '-P 2ybc'
_symmetry_space_group_name_H-M 'P 1 21/c 1'
_atom_sites_solution_hydrogens difmap
_atom_sites_solution_primary direct
_atom_sites_solution_secondary difmap
_audit_creation_method SHELXL-97
_cell_angle_alpha 90.00
_cell_angle_beta 104.46(2)
_cell_angle_gamma 90.00
_cell_formula_units_Z 4
_cell_length_a 8.5190(9)
_cell_length_b 16.2110(15)
_cell_length_c 11.862(2)
_cell_measurement_reflns_used 32
_cell_measurement_temperature 294(2)
_cell_measurement_theta_max 22
_cell_measurement_theta_min 10
_cell_volume 1586.3(4)
_computing_cell_refinement 'CAD-4 Software'
_computing_data_collection 'CAD-4 Software (Enraf--Nonius, 1989)'
_computing_data_reduction 'DATRDN The X-ray System, (Stewart, 1976)'
_computing_molecular_graphics 'ORTEP-3 for Windows (Farrugia, 1997)'
_computing_publication_material SHELXL97
_computing_structure_refinement 'SHELXL97 (Sheldrick, 1997)'
_computing_structure_solution 'MULTAN80 (Main <i>et al.</i>, 1980)'
_diffrn_ambient_temperature 294(2)
_diffrn_measured_fraction_theta_full 1.000
_diffrn_measured_fraction_theta_max 1.000
_diffrn_measurement_device_type 'Enraf--Nonius CAD-4'
_diffrn_measurement_method '\w /2\q  scans'
_diffrn_radiation_monochromator graphite
_diffrn_radiation_source 'fine-focus sealed tube'
_diffrn_radiation_type MoK\a
_diffrn_radiation_wavelength 0.71073
_diffrn_reflns_av_R_equivalents 0.0000
_diffrn_reflns_av_sigmaI/netI 0.0433
_diffrn_reflns_limit_h_max 9
_diffrn_reflns_limit_h_min -10
_diffrn_reflns_limit_k_max 19
_diffrn_reflns_limit_k_min 0
_diffrn_reflns_limit_l_max 14
_diffrn_reflns_limit_l_min 0
_diffrn_reflns_number 2777
_diffrn_reflns_theta_full 25.00
_diffrn_reflns_theta_max 25.00
_diffrn_reflns_theta_min 2.17
_diffrn_standards_decay_% 1
_diffrn_standards_interval_count 100
_diffrn_standards_number 3
_exptl_absorpt_coefficient_mu 0.090
_exptl_absorpt_correction_type none
_exptl_crystal_colour white
_exptl_crystal_density_diffrn 1.308
_exptl_crystal_density_method 'not measured'
_exptl_crystal_description prism
_exptl_crystal_F_000 664
_exptl_crystal_size_max 0.50
_exptl_crystal_size_mid 0.30
_exptl_crystal_size_min 0.25
_refine_diff_density_max 0.243
_refine_diff_density_min -0.185
_refine_ls_extinction_method none
_refine_ls_goodness_of_fit_ref 1.011
_refine_ls_hydrogen_treatment refall
_refine_ls_matrix_type full
_refine_ls_number_parameters 288
_refine_ls_number_reflns 2777
_refine_ls_number_restraints 0
_refine_ls_restrained_S_all 1.011
_refine_ls_R_factor_all 0.0558
_refine_ls_R_factor_gt 0.0394
_refine_ls_shift/su_max 0.002
_refine_ls_shift/su_mean 0.000
_refine_ls_structure_factor_coef Fsqd
_refine_ls_weighting_details 'calc w=1/[\s^2^(Fo^2^)+(0.0451P)^2^+0.3655P] where P=(Fo^2^+2Fc^2^)/3'
_refine_ls_weighting_scheme calc
_refine_ls_wR_factor_gt 0.0965
_refine_ls_wR_factor_ref 0.1074
_reflns_number_gt 2135
_reflns_number_total 2777
_reflns_threshold_expression I>2\s(I)
_cod_data_source_file gd1376.cif
_cod_data_source_block I
_cod_depositor_comments
;
The following automatic conversions were performed:
'_symmetry_cell_setting' value 'Monoclinic' changed to 'monoclinic'
according to '/home/saulius/struct/CIF-dictionaries/cif_core.dic'
dictionary named 'cif_core.dic' version 2.4.1 from 2010-06-29.

Automatic conversion script
Id: cif_fix_enum 1527 2010-12-29 10:47:43Z saulius 

The following automatic conversions were performed:

'_symmetry_cell_setting' value 'Monoclinic' changed to 'monoclinic'
according to /home/saulius/struct/CIF-dictionaries/cif_core.dic
dictionary named 'cif_core.dic' version 2.4.1 from 2010-06-29.

Automatic conversion script
Id: cif_fix_values 1715 2011-07-08 13:25:40Z adriana 
;
_cod_original_sg_symbol_H-M 'P 21/c'
_cod_database_code 2014832
_cod_database_fobs_code 2014832

loop_
_symmetry_equiv_pos_as_xyz
'x, y, z'
'-x, y+1/2, -z+1/2'
'-x, -y, -z'
'x, -y-1/2, z-1/2'

loop_
_atom_site_label
_atom_site_fract_x
_atom_site_fract_y
_atom_site_fract_z
_atom_site_U_iso_or_equiv
_atom_site_adp_type
_atom_site_calc_flag
_atom_site_refinement_flags
_atom_site_occupancy
_atom_site_disorder_assembly
_atom_site_disorder_group
_atom_site_type_symbol
C1 0.6498(2) 0.21411(11) 0.49394(17) 0.0528(5) Uani d . 1 . . C
C10 0.7388(4) -0.21408(17) 0.2541(2) 0.0764(7) Uani d . 1 . . C
C11 0.8882(3) -0.22835(14) 0.4631(2) 0.0628(6) Uani d . 1 . . C
C12 0.7451(3) -0.03996(11) 0.58904(18) 0.0475(4) Uani d . 1 . . C
C13 0.6586(2) 0.09037(10) 0.74506(15) 0.0456(4) Uani d . 1 . . C
C14 0.5658(3) -0.00089(12) 0.87194(16) 0.0523(5) Uani d . 1 . . C
C15 0.6280(4) -0.08641(15) 0.8955(2) 0.0687(6) Uani d . 1 . . C
C1A 0.6988(2) 0.16165(10) 0.41721(15) 0.0424(4) Uani d . 1 . . C
C3 0.6691(2) 0.10716(10) 0.62352(15) 0.0428(4) Uani d . 1 . . C
C4 0.71324(19) 0.04818(9) 0.55135(13) 0.0373(4) Uani d . 1 . . C
C4A 0.73351(19) 0.07764(9) 0.44350(13) 0.0375(4) Uani d . 1 . . C
C4B 0.79049(19) 0.04506(10) 0.34598(14) 0.0382(4) Uani d . 1 . . C
C5 0.8418(2) -0.03229(10) 0.31260(14) 0.0416(4) Uani d . 1 . . C
C6 0.8980(2) -0.03733(12) 0.21282(16) 0.0506(5) Uani d . 1 . . C
C7 0.9000(2) 0.03217(13) 0.14373(17) 0.0558(5) Uani d . 1 . . C
C8 0.8450(2) 0.10704(12) 0.16920(16) 0.0523(5) Uani d . 1 . . C
C8B 0.7903(2) 0.11227(10) 0.27037(14) 0.0435(4) Uani d . 1 . . C
C9 0.8712(2) -0.17976(11) 0.35241(17) 0.0511(5) Uani d . 1 . . C
N2 0.6396(2) 0.18814(8) 0.59746(13) 0.0527(4) Uani d . 1 . . N
N9 0.73122(19) 0.18096(9) 0.31324(13) 0.0485(4) Uani d . 1 . . N
O1 0.83126(17) -0.09749(7) 0.38157(11) 0.0533(3) Uani d . 1 . . O
O2 0.7162(3) 0.13545(9) 0.82477(13) 0.0911(6) Uani d . 1 . . O
O3 0.57885(16) 0.02307(8) 0.75695(10) 0.0559(4) Uani d . 1 . . O
H1 0.624(2) 0.2695(13) 0.4752(16) 0.054(5) Uiso d . 1 . . H
H10 0.977(2) -0.1771(11) 0.3318(17) 0.057(5) Uiso d . 1 . . H
H10A 0.721(3) -0.1802(16) 0.185(2) 0.090(8) Uiso d . 1 . . H
H10B 0.773(3) -0.266(2) 0.235(2) 0.110(10) Uiso d . 1 . . H
H10C 0.630(4) -0.2174(17) 0.279(2) 0.113(10) Uiso d . 1 . . H
H11A 0.784(3) -0.2314(13) 0.4842(18) 0.069(6) Uiso d . 1 . . H
H11B 0.962(3) -0.2019(15) 0.528(2) 0.082(7) Uiso d . 1 . . H
H11C 0.919(3) -0.2860(16) 0.4506(19) 0.081(7) Uiso d . 1 . . H
H12A 0.843(3) -0.0582(13) 0.5718(19) 0.070(6) Uiso d . 1 . . H
H12B 0.767(3) -0.0479(15) 0.672(2) 0.086(7) Uiso d . 1 . . H
H12C 0.662(3) -0.0754(16) 0.550(2) 0.094(8) Uiso d . 1 . . H
H14A 0.442(3) 0.0039(12) 0.8691(17) 0.063(6) Uiso d . 1 . . H
H14B 0.626(2) 0.0377(13) 0.9284(19) 0.064(6) Uiso d . 1 . . H
H15A 0.747(3) -0.0892(16) 0.894(2) 0.096(8) Uiso d . 1 . . H
H15B 0.567(3) -0.1247(15) 0.834(2) 0.083(7) Uiso d . 1 . . H
H15C 0.622(3) -0.1040(16) 0.975(2) 0.093(8) Uiso d . 1 . . H
H6 0.941(2) -0.0896(12) 0.1910(16) 0.050(5) Uiso d . 1 . . H
H7 0.943(2) 0.0277(12) 0.0734(18) 0.059(5) Uiso d . 1 . . H
H8 0.844(2) 0.1561(13) 0.1207(18) 0.062(6) Uiso d . 1 . . H
H9 0.717(2) 0.2282(13) 0.2815(17) 0.055(6) Uiso d . 1 . . H

loop_
_atom_site_aniso_label
_atom_site_aniso_U_11
_atom_site_aniso_U_22
_atom_site_aniso_U_33
_atom_site_aniso_U_12
_atom_site_aniso_U_13
_atom_site_aniso_U_23
C1 0.0715(12) 0.0313(9) 0.0582(12) 0.0059(8) 0.0210(10) 0.0032(8)
C10 0.110(2) 0.0596(14) 0.0592(14) -0.0152(14) 0.0196(14) -0.0109(12)
C11 0.0738(15) 0.0445(11) 0.0691(15) 0.0044(10) 0.0162(12) 0.0026(10)
C12 0.0679(13) 0.0364(9) 0.0424(10) 0.0063(9) 0.0215(9) 0.0029(8)
C13 0.0611(11) 0.0347(9) 0.0448(10) 0.0009(8) 0.0202(8) -0.0073(7)
C14 0.0688(13) 0.0532(11) 0.0382(10) -0.0071(10) 0.0195(9) -0.0024(8)
C15 0.0861(17) 0.0633(14) 0.0586(14) 0.0098(12) 0.0219(12) 0.0049(11)
C1A 0.0496(9) 0.0365(9) 0.0411(9) -0.0019(7) 0.0111(7) 0.0012(7)
C3 0.0519(10) 0.0347(9) 0.0443(10) -0.0012(7) 0.0164(8) -0.0027(7)
C4 0.0412(9) 0.0337(8) 0.0370(9) -0.0029(6) 0.0096(7) -0.0030(6)
C4A 0.0405(9) 0.0336(8) 0.0380(9) -0.0028(7) 0.0089(7) -0.0024(6)
C4B 0.0404(8) 0.0389(9) 0.0351(8) -0.0045(7) 0.0088(7) 0.0000(7)
C5 0.0460(9) 0.0410(9) 0.0378(9) -0.0029(7) 0.0104(7) -0.0024(7)
C6 0.0560(11) 0.0534(11) 0.0464(10) -0.0004(9) 0.0204(8) -0.0057(8)
C7 0.0595(12) 0.0694(13) 0.0438(10) -0.0075(10) 0.0230(9) -0.0008(9)
C8 0.0605(11) 0.0557(11) 0.0432(10) -0.0061(9) 0.0179(8) 0.0079(9)
C8B 0.0476(10) 0.0430(9) 0.0391(9) -0.0061(7) 0.0095(7) 0.0031(7)
C9 0.0614(12) 0.0381(9) 0.0588(11) 0.0040(8) 0.0244(9) -0.0062(8)
N2 0.0737(10) 0.0359(8) 0.0534(9) 0.0051(7) 0.0254(8) -0.0018(7)
N9 0.0662(10) 0.0350(8) 0.0448(9) 0.0003(7) 0.0147(7) 0.0073(7)
O1 0.0814(9) 0.0357(6) 0.0492(7) 0.0037(6) 0.0285(7) -0.0025(5)
O2 0.1681(18) 0.0595(9) 0.0555(9) -0.0426(10) 0.0458(10) -0.0233(7)
O3 0.0729(9) 0.0596(8) 0.0379(7) -0.0212(7) 0.0187(6) -0.0064(6)

loop_
_atom_type_symbol
_atom_type_description
_atom_type_scat_dispersion_real
_atom_type_scat_dispersion_imag
_atom_type_scat_source
C C 0.0033 0.0016 'International Tables Vol C Tables 4.2.6.8 and 6.1.1.4'
H H 0.0000 0.0000 'International Tables Vol C Tables 4.2.6.8 and 6.1.1.4'
N N 0.0061 0.0033 'International Tables Vol C Tables 4.2.6.8 and 6.1.1.4'
O O 0.0106 0.0060 'International Tables Vol C Tables 4.2.6.8 and 6.1.1.4'

loop_
_geom_angle_atom_site_label_1
_geom_angle_atom_site_label_2
_geom_angle_atom_site_label_3
_geom_angle
C1A N9 C8B 108.94(14)
C1A N9 H9 124.7(13)
C8B N9 H9 126.4(13)
N9 C8B C8 126.96(16)
N9 C8B C4B 109.49(15)
C8 C8B C4B 123.55(16)
C7 C8 C8B 116.91(17)
C7 C8 H8 123.1(12)
C8B C8 H8 120.0(12)
C8 C7 C6 122.26(18)
C8 C7 H7 118.1(11)
C6 C7 H7 119.6(11)
C5 C6 C7 120.76(18)
C5 C6 H6 120.4(11)
C7 C6 H6 118.8(11)
O1 C5 C6 124.02(15)
O1 C5 C4B 116.80(14)
C6 C5 C4B 119.18(16)
C8B C4B C5 117.22(15)
C8B C4B C4A 106.04(14)
C5 C4B C4A 136.74(15)
C1A C4A C4 117.32(14)
C1A C4A C4B 105.46(13)
C4 C4A C4B 137.16(15)
C3 C4 C4A 115.80(14)
C3 C4 C12 121.70(15)
C4A C4 C12 122.43(15)
N2 C3 C4 125.82(15)
N2 C3 C13 110.15(14)
C4 C3 C13 123.91(15)
C1 N2 C3 117.95(15)
N2 C1 C1A 121.05(16)
N2 C1 H1 117.4(11)
C1A C1 H1 121.6(12)
N9 C1A C1 127.97(16)
N9 C1A C4A 110.01(15)
C1 C1A C4A 121.89(16)
C5 O1 C9 121.53(14)
O1 C9 C11 104.58(15)
O1 C9 C10 110.52(18)
C11 C9 C10 111.74(19)
O1 C9 H10 107.7(11)
C11 C9 H10 110.0(11)
C10 C9 H10 112.0(11)
C9 C10 H10A 111.9(15)
C9 C10 H10B 107.6(18)
H10A C10 H10B 107(2)
C9 C10 H10C 110.0(16)
H10A C10 H10C 108(2)
H10B C10 H10C 112(2)
C9 C11 H11A 110.6(13)
C9 C11 H11B 111.5(14)
H11A C11 H11B 105.7(19)
C9 C11 H11C 109.5(13)
H11A C11 H11C 106.2(18)
H11B C11 H11C 113.1(19)
C4 C12 H12A 109.5(13)
C4 C12 H12B 113.9(14)
H12A C12 H12B 102.8(18)
C4 C12 H12C 112.2(16)
H12A C12 H12C 107(2)
H12B C12 H12C 111(2)
O2 C13 O3 122.90(17)
O2 C13 C3 122.67(16)
O3 C13 C3 114.42(14)
C13 O3 C14 119.20(14)
O3 C14 C15 108.67(17)
O3 C14 H14A 105.2(11)
C15 C14 H14A 112.6(11)
O3 C14 H14B 109.1(12)
C15 C14 H14B 111.8(12)
H14A C14 H14B 109.2(16)
C14 C15 H15A 110.3(15)
C14 C15 H15B 110.2(14)
H15A C15 H15B 107(2)
C14 C15 H15C 110.3(15)
H15A C15 H15C 107(2)
H15B C15 H15C 112(2)

loop_
_geom_bond_atom_site_label_1
_geom_bond_atom_site_label_2
_geom_bond_site_symmetry_2
_geom_bond_distance
_geom_bond_publ_flag
N9 C1A . 1.366(2) ?
N9 C8B . 1.371(2) ?
N9 H9 . 0.85(2) ?
C8B C8 . 1.394(3) ?
C8B C4B . 1.411(2) ?
C8 C7 . 1.362(3) ?
C8 H8 . 0.98(2) ?
C7 C6 . 1.396(3) ?
C7 H7 . 1.00(2) ?
C6 C5 . 1.386(2) ?
C6 H6 . 0.982(19) ?
C5 O1 . 1.353(2) ?
C5 C4B . 1.416(2) ?
C4B C4A . 1.461(2) ?
C4A C1A . 1.412(2) ?
C4A C4 . 1.416(2) ?
C4 C3 . 1.396(2) ?
C4 C12 . 1.502(2) ?
C3 N2 . 1.358(2) ?
C3 C13 . 1.492(2) ?
N2 C1 . 1.321(2) ?
C1 C1A . 1.384(2) ?
C1 H1 . 0.94(2) ?
O1 C9 . 1.440(2) ?
C9 C11 . 1.507(3) ?
C9 C10 . 1.511(3) ?
C9 H10 . 0.99(2) ?
C10 H10A . 0.97(3) ?
C10 H10B . 0.94(3) ?
C10 H10C . 1.04(3) ?
C11 H11A . 0.99(2) ?
C11 H11B . 0.97(3) ?
C11 H11C . 0.99(2) ?
C12 H12A . 0.96(2) ?
C12 H12B . 0.96(3) ?
C12 H12C . 0.94(3) ?
C13 O2 . 1.199(2) ?
C13 O3 . 1.311(2) ?
O3 C14 . 1.449(2) ?
C14 C15 . 1.485(3) ?
C14 H14A . 1.05(2) ?
C14 H14B . 0.96(2) ?
C15 H15A . 1.02(3) ?
C15 H15B . 1.00(3) ?
C15 H15C . 1.00(3) ?

loop_
_geom_hbond_atom_site_label_D
_geom_hbond_atom_site_label_H
_geom_hbond_atom_site_label_A
_geom_hbond_site_symmetry_A
_geom_hbond_distance_DH
_geom_hbond_distance_HA
_geom_hbond_distance_DA
_geom_hbond_angle_DHA
N9 H9 O2 4_565 0.85(2) 2.27(2) 2.984(2) 141.9(17)
N9 H9 N2 4_565 0.85(2) 2.51(2) 3.266(2) 148.2(17)

loop_
_geom_torsion_atom_site_label_1
_geom_torsion_atom_site_label_2
_geom_torsion_atom_site_label_3
_geom_torsion_atom_site_label_4
_geom_torsion
C1A N9 C8B C8 -176.75(17)
C1A N9 C8B C4B 2.4(2)
N9 C8B C8 C7 179.50(18)
C4B C8B C8 C7 0.4(3)
C8B C8 C7 C6 1.9(3)
C8 C7 C6 C5 -1.2(3)
C7 C6 C5 O1 177.73(17)
C7 C6 C5 C4B -1.9(3)
N9 C8B C4B C5 177.46(14)
C8 C8B C4B C5 -3.3(3)
N9 C8B C4B C4A -2.55(18)
C8 C8B C4B C4A 176.69(16)
O1 C5 C4B C8B -175.69(14)
C6 C5 C4B C8B 3.9(2)
O1 C5 C4B C4A 4.3(3)
C6 C5 C4B C4A -176.07(18)
C8B C4B C4A C1A 1.68(17)
C5 C4B C4A C1A -178.33(19)
C8B C4B C4A C4 -175.13(18)
C5 C4B C4A C4 4.9(3)
C1A C4A C4 C3 -3.4(2)
C4B C4A C4 C3 173.17(17)
C1A C4A C4 C12 179.59(16)
C4B C4A C4 C12 -3.9(3)
C4A C4 C3 N2 2.2(3)
C12 C4 C3 N2 179.27(18)
C4A C4 C3 C13 -173.41(15)
C12 C4 C3 C13 3.7(3)
C4 C3 N2 C1 1.6(3)
C13 C3 N2 C1 177.69(17)
C3 N2 C1 C1A -4.0(3)
C8B N9 C1A C1 174.50(18)
C8B N9 C1A C4A -1.3(2)
N2 C1 C1A N9 -172.66(18)
N2 C1 C1A C4A 2.7(3)
C4 C4A C1A N9 177.30(14)
C4B C4A C1A N9 -0.26(18)
C4 C4A C1A C1 1.2(2)
C4B C4A C1A C1 -176.39(16)
C6 C5 O1 C9 -3.2(3)
C4B C5 O1 C9 176.40(15)
C5 O1 C9 C11 165.06(17)
C5 O1 C9 C10 -74.5(2)
N2 C3 C13 O2 -42.8(3)
C4 C3 C13 O2 133.4(2)
N2 C3 C13 O3 136.04(16)
C4 C3 C13 O3 -47.8(2)
O2 C13 O3 C14 -3.3(3)
C3 C13 O3 C14 177.89(15)
C13 O3 C14 C15 -124.7(2)

loop_
_cod_related_entry_id
_cod_related_entry_database
_cod_related_entry_code
1 ChemSpider 103086
